data_7700396
loop_
_publ_author_name
'Jin, Guanghua'
'Sensharma, Debobroto'
'Zhu, Nianyong'
'Vaesen, Sebastien'
'Schmitt, Wolfgang'

_publ_section_title
;
 A highly augmented, (12,3)-connected Zr-MOF containing hydrated
 coordination sites for the catalytic transformation of gaseous
 CO<sub>2</sub> to cyclic carbonates.
;
_journal_issue 41
_journal_name_full 'Dalton transactions (Cambridge, England : 2003)'
_journal_page_first 15487
_journal_page_last 15492
_journal_paper_doi 10.1039/c9dt02117e
_journal_volume 48
_journal_year 2019
_chemical_formula_moiety 'Zr6 (O)4 (OH)4 (H2O)4 (C33H15O6)4, 30(C3H7NO)'
_chemical_formula_sum 'C222 H282 N30 O66 Zr6'
_chemical_formula_weight 4974.08
_chemical_properties_physical 'easily lost solvent'
_space_group_crystal_system tetragonal
_space_group_IT_number 87
_space_group_name_Hall '-I 4'
_space_group_name_H-M_alt 'I 4/m'
_symmetry_space_group_name_Hall '-I 4'
_symmetry_space_group_name_H-M 'I 4/m'
_atom_sites_solution_hydrogens geom
_audit_creation_method SHELXL-2018/3
_audit_update_record
;
2019-06-24 deposited with the CCDC.    2019-07-01 downloaded from the CCDC.
;
_cell_angle_alpha 90
_cell_angle_beta 90
_cell_angle_gamma 90
_cell_formula_units_Z 2
_cell_length_a 33.102(3)
_cell_length_b 33.102(3)
_cell_length_c 21.711(2)
_cell_measurement_reflns_used 9871
_cell_measurement_temperature 215(2)
_cell_measurement_theta_max 45.69
_cell_measurement_theta_min 2.43
_cell_volume 23790(4)
_computing_cell_refinement 'Bruker SAINT'
_computing_data_collection 'Bruker APEX2'
_computing_data_reduction 'Bruker SAINT'
_computing_molecular_graphics 'Bruker SHELXTL'
_computing_publication_material 'Bruker SHELXTL'
_computing_structure_refinement 'SHELXL-2018/3 (Sheldrick, 2018)'
_computing_structure_solution 'SHELXT 2014/5 (Sheldrick, 2014)'
_diffrn_ambient_temperature 215(2)
_diffrn_measured_fraction_theta_full 0.996
_diffrn_measured_fraction_theta_max 0.996
_diffrn_measurement_device_type 'Bruker APEX-II CCD'
_diffrn_measurement_method '\f and \w scans'
_diffrn_radiation_type CuK\a
_diffrn_radiation_wavelength 1.54184
_diffrn_reflns_av_R_equivalents 0.0638
_diffrn_reflns_av_unetI/netI 0.0453
_diffrn_reflns_Laue_measured_fraction_full 0.996
_diffrn_reflns_Laue_measured_fraction_max 0.996
_diffrn_reflns_limit_h_max 30
_diffrn_reflns_limit_h_min -30
_diffrn_reflns_limit_k_max 30
_diffrn_reflns_limit_k_min -26
_diffrn_reflns_limit_l_max 19
_diffrn_reflns_limit_l_min -20
_diffrn_reflns_number 39877
_diffrn_reflns_point_group_measured_fraction_full 0.996
_diffrn_reflns_point_group_measured_fraction_max 0.996
_diffrn_reflns_theta_full 45.813
_diffrn_reflns_theta_max 45.813
_diffrn_reflns_theta_min 2.434
_exptl_absorpt_coefficient_mu 1.406
_exptl_absorpt_correction_T_max 0.7490
_exptl_absorpt_correction_T_min 0.2276
_exptl_absorpt_correction_type multi-scan
_exptl_absorpt_process_details SADABS
_exptl_crystal_colour colorless
_exptl_crystal_density_diffrn 0.694
_exptl_crystal_description needle
_exptl_crystal_F_000 5184
_exptl_crystal_recrystallization_method 'solvothermal reaction'
_exptl_crystal_size_max 0.240
_exptl_crystal_size_mid 0.100
_exptl_crystal_size_min 0.100
_refine_diff_density_max 0.491
_refine_diff_density_min -0.801
_refine_diff_density_rms 0.058
_refine_ls_extinction_method none
_refine_ls_goodness_of_fit_ref 1.066
_refine_ls_hydrogen_treatment constr
_refine_ls_matrix_type full
_refine_ls_number_parameters 220
_refine_ls_number_reflns 5175
_refine_ls_number_restraints 146
_refine_ls_restrained_S_all 1.085
_refine_ls_R_factor_all 0.0749
_refine_ls_R_factor_gt 0.0577
_refine_ls_shift/su_max 0.001
_refine_ls_shift/su_mean 0.000
_refine_ls_structure_factor_coef Fsqd
_refine_ls_weighting_details 'w=1/[\s^2^(Fo^2^)+(0.0950P)^2^+67.0649P] where P=(Fo^2^+2Fc^2^)/3'
_refine_ls_weighting_scheme calc
_refine_ls_wR_factor_gt 0.1643
_refine_ls_wR_factor_ref 0.1762
_reflns_Friedel_coverage 0.000
_reflns_number_gt 4098
_reflns_number_total 5175
_reflns_threshold_expression 'I > 2\s(I)'
_cod_data_source_file c9dt02117e2.cif
_cod_data_source_block TCM-16
_cod_depositor_comments 'Adding full bibliography for 7700396.cif.'
_cod_original_cell_volume 23790(5)
_cod_database_code 7700396
_shelx_shelxl_version_number 2018/3
_shelx_space_group_comment
;
The symmetry employed for this shelxl refinement is uniquely defined
by the following loop, which should always be used as a source of
symmetry information in preference to the above space-group names.
They are only intended as comments.
;
_shelx_estimated_absorpt_t_min 0.729
_shelx_estimated_absorpt_t_max 0.872

loop_
_space_group_symop_operation_xyz
'x, y, z'
'-x, -y, z'
'-y, x, z'
'y, -x, z'
'x+1/2, y+1/2, z+1/2'
'-x+1/2, -y+1/2, z+1/2'
'-y+1/2, x+1/2, z+1/2'
'y+1/2, -x+1/2, z+1/2'
'-x, -y, -z'
'x, y, -z'
'y, -x, -z'
'-y, x, -z'
'-x+1/2, -y+1/2, -z+1/2'
'x+1/2, y+1/2, -z+1/2'
'y+1/2, -x+1/2, -z+1/2'
'-y+1/2, x+1/2, -z+1/2'

loop_
_atom_site_label
_atom_site_type_symbol
_atom_site_fract_x
_atom_site_fract_y
_atom_site_fract_z
_atom_site_U_iso_or_equiv
_atom_site_adp_type
_atom_site_occupancy
_atom_site_site_symmetry_order
_atom_site_calc_flag
_atom_site_refinement_flags_posn
_atom_site_refinement_flags_adp
_atom_site_refinement_flags_occupancy
Zr1 Zr 0.500000 0.500000 0.11330(4) 0.0365(4) Uani 1 4 d S T P
Zr2 Zr 0.54090(2) 0.43671(2) 0.000000 0.0438(3) Uani 1 2 d S T P
O1 O 0.48862(10) 0.44799(13) 0.05517(18) 0.0799(15) Uani 1 1 d . . .
O2 O 0.52432(19) 0.37150(16) 0.000000 0.0779(19) Uani 1 2 d S T P
O3 O 0.54723(11) 0.53047(10) 0.16555(17) 0.0445(10) Uani 1 1 d . . .
O4 O 0.58938(12) 0.55591(13) 0.0943(2) 0.0749(14) Uani 1 1 d . . .
O5 O 0.92420(18) 0.89608(18) 0.500000 0.0719(18) Uani 1 2 d S T P
O6 O 0.9467(3) 0.8677(3) 0.5932(5) 0.106(4) Uani 0.5 1 d . . P
C1 C 0.5782(2) 0.55002(19) 0.1498(3) 0.0591(18) Uani 1 1 d . U .
C2 C 0.60316(16) 0.56806(17) 0.1994(2) 0.092(3) Uani 1 1 d G U .
C3 C 0.63637(17) 0.59200(18) 0.18520(19) 0.119(3) Uani 1 1 d G U .
H3 H 0.643292 0.596709 0.143827 0.143 Uiso 1 1 calc R U .
C4 C 0.65933(15) 0.60899(19) 0.2321(3) 0.147(4) Uani 1 1 d G U .
H4 H 0.681788 0.625181 0.222488 0.177 Uiso 1 1 calc R U .
C5 C 0.64909(19) 0.6020(2) 0.2933(2) 0.157(5) Uani 1 1 d G U .
C6 C 0.6159(2) 0.5781(2) 0.30755(17) 0.196(6) Uani 1 1 d G U .
H6 H 0.608964 0.573382 0.348923 0.236 Uiso 1 1 calc R U .
C7 C 0.59292(16) 0.56110(18) 0.2606(2) 0.156(5) Uani 1 1 d G U .
H7 H 0.570467 0.544909 0.270262 0.187 Uiso 1 1 calc R U .
C8 C 0.6707(3) 0.6185(4) 0.3440(5) 0.182(6) Uani 1 1 d . U .
C9 C 0.6882(4) 0.6313(4) 0.3878(4) 0.180(6) Uani 1 1 d . U .
C10 C 0.6908(4) 0.6310(5) 0.500000 0.180(8) Uani 1 2 d S TU P
H10 H 0.669882 0.611772 0.500000 0.216 Uiso 1 2 calc R U P
C11 C 0.7067(3) 0.6456(3) 0.4450(4) 0.174(5) Uani 1 1 d . U .
C12 C 0.7367(2) 0.6754(3) 0.4440(4) 0.169(5) Uani 1 1 d . U .
H12 H 0.746300 0.686042 0.406665 0.203 Uiso 1 1 calc R U .
C13 C 0.7520(4) 0.6885(4) 0.500000 0.135(5) Uani 1 2 d S TU P
C14 C 0.7813(4) 0.7182(5) 0.500000 0.165(7) Uani 1 2 d S TU P
C15 C 0.8074(5) 0.7432(4) 0.500000 0.156(6) Uani 1 2 d S TU P
C16 C 0.8367(3) 0.7772(3) 0.5194(6) 0.110(7) Uani 0.5 1 d G U P
C17 C 0.8409(3) 0.8083(4) 0.4768(5) 0.150(9) Uani 0.5 1 d G U P
H17 H 0.823750 0.809570 0.442404 0.180 Uiso 0.5 1 calc R U P
C18 C 0.8705(4) 0.8376(3) 0.4852(5) 0.085(6) Uani 0.5 1 d G U P
H18 H 0.873344 0.858658 0.456472 0.102 Uiso 0.5 1 calc R U P
C19 C 0.8959(3) 0.8358(2) 0.5362(5) 0.073(5) Uani 0.5 1 d G U P
C20 C 0.8917(3) 0.8047(3) 0.5787(5) 0.144(8) Uani 0.5 1 d G U P
H20 H 0.908849 0.803475 0.613130 0.172 Uiso 0.5 1 calc R U P
C21 C 0.8621(4) 0.7754(3) 0.5703(5) 0.141(8) Uani 0.5 1 d G U P
H21 H 0.859255 0.754386 0.599063 0.170 Uiso 0.5 1 calc R U P
C22 C 0.9250(4) 0.8673(4) 0.5439(8) 0.076(4) Uani 0.5 1 d . U P

loop_
_atom_site_aniso_label
_atom_site_aniso_U_11
_atom_site_aniso_U_22
_atom_site_aniso_U_33
_atom_site_aniso_U_23
_atom_site_aniso_U_13
_atom_site_aniso_U_12
Zr1 0.0331(4) 0.0331(4) 0.0433(7) 0.000 0.000 0.000
Zr2 0.0465(5) 0.0379(5) 0.0469(5) 0.000 0.000 0.0118(3)
O1 0.047(3) 0.131(4) 0.062(3) -0.047(3) -0.013(2) 0.025(2)
O2 0.110(5) 0.046(4) 0.078(5) 0.000 0.000 0.003(3)
O3 0.033(2) 0.048(2) 0.052(3) -0.011(2) -0.002(2) -0.0140(19)
O4 0.065(3) 0.116(4) 0.044(3) -0.002(3) -0.010(2) -0.045(3)
O5 0.090(5) 0.051(4) 0.075(5) 0.000 0.000 -0.033(3)
O6 0.123(9) 0.097(8) 0.098(8) -0.024(6) -0.017(7) -0.064(7)
C1 0.059(5) 0.068(5) 0.050(5) -0.020(4) -0.025(4) -0.011(4)
C2 0.096(6) 0.124(6) 0.057(6) 0.000(5) -0.005(5) -0.069(5)
C3 0.128(7) 0.187(8) 0.042(5) -0.008(5) -0.008(5) -0.098(7)
C4 0.161(9) 0.228(11) 0.053(6) 0.002(6) 0.003(6) -0.130(8)
C5 0.155(9) 0.233(11) 0.082(8) -0.012(7) -0.024(6) -0.142(8)
C6 0.228(11) 0.305(14) 0.057(6) -0.008(7) -0.023(7) -0.207(11)
C7 0.170(9) 0.235(11) 0.063(6) -0.002(7) -0.003(6) -0.153(9)
C8 0.206(11) 0.266(13) 0.074(7) -0.013(8) -0.004(7) -0.183(10)
C9 0.212(11) 0.259(13) 0.068(7) 0.002(7) 0.008(7) -0.188(10)
C10 0.223(16) 0.261(17) 0.055(9) 0.000 0.000 -0.185(14)
C11 0.219(11) 0.254(12) 0.050(6) -0.003(7) -0.007(7) -0.170(10)
C12 0.191(9) 0.253(11) 0.063(6) -0.002(7) -0.002(6) -0.186(10)
C13 0.153(10) 0.176(11) 0.075(9) 0.000 0.000 -0.139(9)
C14 0.201(14) 0.220(15) 0.074(9) 0.000 0.000 -0.173(14)
C15 0.175(13) 0.155(12) 0.138(12) 0.000 0.000 -0.111(12)
C16 0.109(11) 0.168(16) 0.053(18) 0.015(10) -0.017(8) -0.098(12)
C17 0.147(16) 0.21(2) 0.09(2) 0.015(15) -0.013(11) -0.111(16)
C18 0.101(11) 0.073(9) 0.08(2) -0.006(9) -0.026(13) -0.053(8)
C19 0.078(12) 0.074(11) 0.066(11) 0.016(9) -0.002(10) -0.015(9)
C20 0.169(17) 0.161(16) 0.101(14) 0.050(13) -0.048(12) -0.109(15)
C21 0.176(18) 0.113(14) 0.136(17) 0.030(12) -0.007(15) -0.098(13)
C22 0.070(9) 0.053(8) 0.105(11) -0.001(8) -0.018(8) -0.043(8)

loop_
_atom_type_symbol
_atom_type_description
_atom_type_scat_dispersion_real
_atom_type_scat_dispersion_imag
_atom_type_scat_source
Zr Zr -0.1862 2.2449 'International Tables Vol C Tables 4.2.6.8 and 6.1.1.4'
O O 0.0492 0.0322 'International Tables Vol C Tables 4.2.6.8 and 6.1.1.4'
C C 0.0181 0.0091 'International Tables Vol C Tables 4.2.6.8 and 6.1.1.4'
H H 0.0000 0.0000 'International Tables Vol C Tables 4.2.6.8 and 6.1.1.4'
N N 0.0311 0.0180 'International Tables Vol C Tables 4.2.6.8 and 6.1.1.4'

loop_
_geom_angle_atom_site_label_1
_geom_angle_atom_site_label_2
_geom_angle_atom_site_label_3
_geom_angle
_geom_angle_site_symmetry_1
_geom_angle_site_symmetry_3
O1 Zr1 O1 108.8(2) 4_565 3_655
O1 Zr1 O1 70.19(13) 4_565 2_665
O1 Zr1 O1 70.19(13) 3_655 2_665
O1 Zr1 O1 70.19(13) 4_565 .
O1 Zr1 O1 70.18(13) 3_655 .
O1 Zr1 O1 108.8(2) 2_665 .
O1 Zr1 O3 79.09(15) 4_565 3_655
O1 Zr1 O3 142.70(12) 3_655 3_655
O1 Zr1 O3 79.27(14) 2_665 3_655
O1 Zr1 O3 142.42(12) . 3_655
O1 Zr1 O3 79.27(14) 4_565 2_665
O1 Zr1 O3 142.42(12) 3_655 2_665
O1 Zr1 O3 142.70(12) 2_665 2_665
O1 Zr1 O3 79.10(15) . 2_665
O3 Zr1 O3 74.27(10) 3_655 2_665
O1 Zr1 O3 142.70(12) 4_565 4_565
O1 Zr1 O3 79.09(15) 3_655 4_565
O1 Zr1 O3 142.42(12) 2_665 4_565
O1 Zr1 O3 79.26(14) . 4_565
O3 Zr1 O3 117.2(2) 3_655 4_565
O3 Zr1 O3 74.27(10) 2_665 4_565
O1 Zr1 O3 142.42(12) 4_565 .
O1 Zr1 O3 79.26(14) 3_655 .
O1 Zr1 O3 79.09(15) 2_665 .
O1 Zr1 O3 142.69(12) . .
O3 Zr1 O3 74.28(10) 3_655 .
O3 Zr1 O3 117.3(2) 2_665 .
O3 Zr1 O3 74.27(10) 4_565 .
O1 Zr2 O1 68.6(2) 3_655 12_655
O1 Zr2 O5 89.29(19) 3_655 7_644
O1 Zr2 O5 89.29(19) 12_655 7_644
O1 Zr2 O1 71.5(2) 3_655 .
O1 Zr2 O1 108.3(3) 12_655 .
O5 Zr2 O1 145.91(10) 7_644 .
O1 Zr2 O1 108.3(3) 3_655 10
O1 Zr2 O1 71.5(2) 12_655 10
O5 Zr2 O1 145.91(10) 7_644 10
O1 Zr2 O1 68.2(2) . 10
O1 Zr2 O2 145.66(10) 3_655 .
O1 Zr2 O2 145.66(10) 12_655 .
O5 Zr2 O2 93.0(2) 7_644 .
O1 Zr2 O2 88.26(18) . .
O1 Zr2 O2 88.26(18) 10 .
O1 Zr2 O4 140.83(15) 3_655 11_565
O1 Zr2 O4 76.24(16) 12_655 11_565
O5 Zr2 O4 73.28(13) 7_644 11_565
O1 Zr2 O4 138.30(15) . 11_565
O1 Zr2 O4 74.86(15) 10 11_565
O2 Zr2 O4 71.71(13) . 11_565
O1 Zr2 O4 76.24(16) 3_655 4_565
O1 Zr2 O4 140.83(15) 12_655 4_565
O5 Zr2 O4 73.28(13) 7_644 4_565
O1 Zr2 O4 74.86(15) . 4_565
O1 Zr2 O4 138.30(15) 10 4_565
O2 Zr2 O4 71.71(13) . 4_565
O4 Zr2 O4 128.1(2) 11_565 4_565
Zr2 O1 Zr2 111.64(18) 4_565 .
Zr2 O1 Zr1 109.33(17) 4_565 .
Zr2 O1 Zr1 108.92(18) . .
C1 O3 Zr1 132.8(4) . .
C1 O4 Zr2 134.9(4) . 3_655
C22 O5 C22 90.0(13) . 10_556
C22 O5 Zr2 133.6(7) . 15_565
C22 O5 Zr2 133.6(7) 10_556 15_565
O3 C1 O4 124.9(5) . .
O3 C1 C2 117.5(6) . .
O4 C1 C2 117.6(6) . .
C3 C2 C7 120.0 . .
C3 C2 C1 120.5(5) . .
C7 C2 C1 119.5(5) . .
C2 C3 C4 120.0 . .
C2 C3 H3 120.0 . .
C4 C3 H3 120.0 . .
C5 C4 C3 120.0 . .
C5 C4 H4 120.0 . .
C3 C4 H4 120.0 . .
C4 C5 C6 120.0 . .
C4 C5 C8 123.6(5) . .
C6 C5 C8 116.4(5) . .
C7 C6 C5 120.0 . .
C7 C6 H6 120.0 . .
C5 C6 H6 120.0 . .
C6 C7 C2 120.0 . .
C6 C7 H7 120.0 . .
C2 C7 H7 120.0 . .
C9 C8 C5 177.5(10) . .
C8 C9 C11 174.9(9) . .
C11 C10 C11 118.3(11) . 10_556
C11 C10 H10 120.8 . .
C11 C10 H10 120.8 10_556 .
C10 C11 C12 121.6(8) . .
C10 C11 C9 117.3(7) . .
C12 C11 C9 120.9(7) . .
C13 C12 C11 117.9(8) . .
C13 C12 H12 121.1 . .
C11 C12 H12 121.1 . .
C14 C13 C12 118.7(5) . 10_556
C14 C13 C12 118.7(5) . .
C12 C13 C12 122.5(9) 10_556 .
C15 C14 C13 178.6(19) . .
C14 C15 C16 163.3(7) . .
C14 C15 C16 163.3(7) . 10_556
C16 C15 C16 31.6(10) . 10_556
C16 C16 C17 94.5(12) 10_556 10_556
C16 C16 C17 48.4(4) 10_556 .
C17 C16 C17 46.2(11) 10_556 .
C16 C16 C21 142.7(4) 10_556 .
C17 C16 C21 84.2(9) 10_556 .
C17 C16 C21 120.0 . .
C16 C16 C15 74.2(5) 10_556 .
C17 C16 C15 145.7(11) 10_556 .
C17 C16 C15 115.0(9) . .
C21 C16 C15 124.4(9) . .
C16 C17 C18 120.0 . .
C16 C17 H17 120.0 . .
C18 C17 H17 120.0 . .
C19 C18 C17 120.0 . .
C19 C18 H18 120.0 . .
C17 C18 H18 120.0 . .
C18 C19 C18 23.8(11) 10_556 .
C18 C19 C20 106.2(7) 10_556 .
C18 C19 C20 120.0 . .
C18 C19 C22 126.9(11) 10_556 .
C18 C19 C22 118.0(10) . .
C20 C19 C22 122.0(10) . .
C18 C19 C19 61.1(11) 10_556 10_556
C18 C19 C19 37.3 . 10_556
C20 C19 C19 131.6 . 10_556
C22 C19 C19 96.8(10) . 10_556
C21 C20 C19 120.0 . .
C21 C20 H20 120.0 . .
C19 C20 H20 120.0 . .
C20 C21 C16 120.0 . .
C20 C21 H21 120.0 . .
C16 C21 H21 120.0 . .
O6 C22 O5 126.1(11) . .
O6 C22 C19 118.8(13) . .
O5 C22 C19 114.8(12) . .
O6 C22 C22 146.1(8) . 10_556
O5 C22 C22 45.0(7) . 10_556
C19 C22 C22 83.2(8) . 10_556

loop_
_geom_bond_atom_site_label_1
_geom_bond_atom_site_label_2
_geom_bond_distance
_geom_bond_site_symmetry_2
Zr1 O1 2.168(4) 4_565
Zr1 O1 2.168(4) 3_655
Zr1 O1 2.168(4) 2_665
Zr1 O1 2.168(4) .
Zr1 O3 2.179(4) 3_655
Zr1 O3 2.179(4) 2_665
Zr1 O3 2.179(4) 4_565
Zr1 O3 2.179(4) .
Zr2 O1 2.127(4) 3_655
Zr2 O1 2.127(4) 12_655
Zr2 O5 2.127(6) 7_644
Zr2 O1 2.137(4) .
Zr2 O1 2.138(4) 10
Zr2 O2 2.228(5) .
Zr2 O4 2.277(4) 11_565
Zr2 O4 2.277(4) 4_565
O3 C1 1.260(7) .
O4 C1 1.274(7) .
O5 C22 1.349(14) .
O5 C22 1.349(14) 10_556
O6 C22 1.290(16) .
C1 C2 1.484(7) .
C2 C3 1.3900 .
C2 C7 1.3900 .
C3 C4 1.3900 .
C3 H3 0.9400 .
C4 C5 1.3900 .
C4 H4 0.9400 .
C5 C6 1.3900 .
C5 C8 1.422(10) .
C6 C7 1.3900 .
C6 H6 0.9400 .
C7 H7 0.9400 .
C8 C9 1.189(11) .
C9 C11 1.463(12) .
C10 C11 1.392(9) .
C10 C11 1.392(9) 10_556
C10 H10 0.9400 .
C11 C12 1.402(10) .
C12 C13 1.386(8) .
C12 H12 0.9400 .
C13 C14 1.381(15) .
C14 C15 1.197(15) .
C15 C16 1.544(15) .
C15 C16 1.544(15) 10_556
C16 C16 0.84(2) 10_556
C16 C17 1.0422(17) 10_556
C16 C17 1.3900 .
C16 C21 1.3900 .
C17 C18 1.3900 .
C17 H17 0.9400 .
C18 C19 1.3900 .
C18 H18 0.9400 .
C19 C20 1.3900 .
C19 C22 1.429(13) .
C19 C19 1.57(2) 10_556
C20 C21 1.3900 .
C20 H20 0.9400 .
C21 H21 0.9400 .
C22 C22 1.91(3) 10_556
